data_2234002
loop_
_publ_author_name
'Han, Yulun'
'Dai, Fengrong'
'Sykes, Andrew G.'
'May, P. Stanley'
'Berry, Mary T.'
'Meng, Qingguo'
'Lin, Cuikun'

_publ_section_title
;
 <i>catena</i>-Poly[1-butyl-3-methylimidazolium
 [[dichlorido(methanol-\k<i>O</i>)(propan-2-ol-\k<i>O</i>)lanthanate(III)]-di-\m-chlorido]]
;
_journal_coeditor_code SU2369
_journal_issue 3
_journal_name_full 'Acta Crystallographica Section E'
_journal_page_first m292
_journal_page_last m293
_journal_paper_doi 10.1107/S160053681200517X
_journal_volume 68
_journal_year 2012
_chemical_formula_iupac '(C8 H15 N2) [La Cl4 (C H4 O) (C3 H8 O)]'
_chemical_formula_moiety 'C8 H15 N2 +, C4 H12 Cl4 La O2 -'
_chemical_formula_sum 'C12 H27 Cl4 La N2 O2'
_chemical_formula_weight 512.07
_chemical_name_systematic
;
<i>catena</i>-Poly[1-butyl-3-methylimidazolium [[dichlorido(methanol-
\k<i>O</i>)(propan-2-ol-\k<i>O</i>)lanthanate(III)]-di-\m-chlorido]]
;
_space_group_IT_number 2
_symmetry_cell_setting triclinic
_symmetry_space_group_name_Hall '-P 1'
_symmetry_space_group_name_H-M 'P -1'
_atom_sites_solution_hydrogens geom
_atom_sites_solution_primary direct
_atom_sites_solution_secondary difmap
_audit_creation_method SHELXL97
_cell_angle_alpha 114.0090(10)
_cell_angle_beta 109.7350(10)
_cell_angle_gamma 92.8570(10)
_cell_formula_units_Z 2
_cell_length_a 9.5035(6)
_cell_length_b 10.7413(6)
_cell_length_c 11.8625(7)
_cell_measurement_reflns_used 8208
_cell_measurement_temperature 100(2)
_cell_measurement_theta_max 26.39
_cell_measurement_theta_min 2.33
_cell_volume 1016.20(11)
_computing_cell_refinement 'SAINT (Bruker, 2007)'
_computing_data_collection 'APEX2 (Bruker, 2007)'
_computing_data_reduction 'SAINT (Bruker, 2007)'
_computing_molecular_graphics 'Mercury (Macrae <i>et al.</i>, 2008)'
_computing_publication_material 'publCIF (Westrip, 2010)'
_computing_structure_refinement 'SHELXL97 (Sheldrick, 2008)'
_computing_structure_solution 'SIR92 (Altomare <i>et al.</i>, 1994)'
_diffrn_ambient_temperature 100(2)
_diffrn_measured_fraction_theta_full 0.996
_diffrn_measured_fraction_theta_max 0.996
_diffrn_measurement_device_type 'Bruker APEXII CCD area-detector'
_diffrn_measurement_method '\f and \w'
_diffrn_radiation_monochromator graphite
_diffrn_radiation_source 'fine-focus sealed tube'
_diffrn_radiation_type MoK\a
_diffrn_radiation_wavelength 0.71073
_diffrn_reflns_av_R_equivalents 0.0288
_diffrn_reflns_av_sigmaI/netI 0.0344
_diffrn_reflns_limit_h_max 11
_diffrn_reflns_limit_h_min -11
_diffrn_reflns_limit_k_max 13
_diffrn_reflns_limit_k_min -13
_diffrn_reflns_limit_l_max 14
_diffrn_reflns_limit_l_min -14
_diffrn_reflns_number 11178
_diffrn_reflns_theta_full 26.39
_diffrn_reflns_theta_max 26.39
_diffrn_reflns_theta_min 2.04
_exptl_absorpt_coefficient_mu 2.632
_exptl_absorpt_correction_T_max 0.8797
_exptl_absorpt_correction_T_min 0.5057
_exptl_absorpt_correction_type multi-scan
_exptl_absorpt_process_details '(SADABS; Sheldrick, 1996)'
_exptl_crystal_colour colourless
_exptl_crystal_density_diffrn 1.674
_exptl_crystal_density_method 'not measured'
_exptl_crystal_description block
_exptl_crystal_F_000 508
_exptl_crystal_size_max 0.30
_exptl_crystal_size_mid 0.15
_exptl_crystal_size_min 0.05
_refine_diff_density_max 0.714
_refine_diff_density_min -0.587
_refine_ls_extinction_method none
_refine_ls_goodness_of_fit_ref 1.042
_refine_ls_hydrogen_treatment mixed
_refine_ls_matrix_type full
_refine_ls_number_parameters 198
_refine_ls_number_reflns 4155
_refine_ls_number_restraints 0
_refine_ls_restrained_S_all 1.042
_refine_ls_R_factor_all 0.0258
_refine_ls_R_factor_gt 0.0216
_refine_ls_shift/su_max 0.001
_refine_ls_shift/su_mean 0.000
_refine_ls_structure_factor_coef Fsqd
_refine_ls_weighting_details 'calc w = 1/[\s^2^(Fo^2^)+(0.0193P)^2^+0.4077P] where P=(Fo^2^+2Fc^2^)/3'
_refine_ls_weighting_scheme calc
_refine_ls_wR_factor_gt 0.0473
_refine_ls_wR_factor_ref 0.0488
_reflns_number_gt 3780
_reflns_number_total 4155
_reflns_threshold_expression I>2\s(I)
_cod_data_source_file su2369.cif
_cod_data_source_block I
_cod_original_cell_volume 1016.20(10)
_cod_database_code 2234002
_cod_database_fobs_code 2234002

loop_
_symmetry_equiv_pos_as_xyz
'x, y, z'
'-x, -y, -z'

loop_
_atom_site_type_symbol
_atom_site_label
_atom_site_fract_x
_atom_site_fract_y
_atom_site_fract_z
_atom_site_U_iso_or_equiv
_atom_site_adp_type
_atom_site_calc_flag
_atom_site_refinement_flags
_atom_site_occupancy
_atom_site_symmetry_multiplicity
La La1 0.739307(15) 0.491237(15) -0.023339(14) 0.00964(5) Uani d . 1 1
Cl Cl1 0.54404(7) 0.24123(7) -0.24214(6) 0.01713(14) Uani d . 1 1
Cl Cl2 0.77665(7) 0.64602(7) -0.16020(7) 0.01686(14) Uani d . 1 1
Cl Cl3 1.05144(7) 0.63430(7) 0.15869(6) 0.01356(13) Uani d . 1 1
Cl Cl4 0.56003(7) 0.42798(7) 0.11059(6) 0.01393(13) Uani d . 1 1
O O1 0.8605(2) 0.3297(2) 0.0650(2) 0.0176(4) Uani d . 1 1
H H1D 0.951(4) 0.344(4) 0.096(4) 0.042(11) Uiso d . 1 1
O O2 0.7406(2) 0.7145(2) 0.16709(19) 0.0169(4) Uani d . 1 1
H H2B 0.668(4) 0.710(4) 0.180(4) 0.040(12) Uiso d . 1 1
N N1 0.6581(2) 0.1728(2) 0.4667(2) 0.0145(5) Uani d . 1 1
N N2 0.6359(2) 0.3591(2) 0.4388(2) 0.0148(5) Uani d . 1 1
C C1 0.7807(3) 0.8505(3) 0.1784(3) 0.0253(7) Uani d . 1 1
H H1A 0.7734 0.9196 0.2577 0.038 Uiso calc R 1 1
H H1B 0.7118 0.8565 0.1010 0.038 Uiso calc R 1 1
H H1C 0.8837 0.8666 0.1841 0.038 Uiso calc R 1 1
C C2 0.7981(3) 0.1900(3) 0.0376(3) 0.0218(6) Uani d . 1 1
H H2A 0.6864 0.1766 0.0048 0.026 Uiso calc R 1 1
C C3 0.8374(3) 0.0814(3) -0.0713(3) 0.0297(7) Uani d . 1 1
H H3A 0.7993 0.0941 -0.1509 0.045 Uiso calc R 1 1
H H3B 0.7911 -0.0104 -0.0907 0.045 Uiso calc R 1 1
H H3C 0.9465 0.0918 -0.0409 0.045 Uiso calc R 1 1
C C4 0.8534(4) 0.1779(4) 0.1663(3) 0.0335(8) Uani d . 1 1
H H4A 0.8255 0.2488 0.2310 0.050 Uiso calc R 1 1
H H4B 0.9628 0.1897 0.2001 0.050 Uiso calc R 1 1
H H4C 0.8073 0.0875 0.1502 0.050 Uiso calc R 1 1
C C5 0.6982(3) 0.3114(3) 0.5278(3) 0.0152(6) Uani d . 1 1
H H5A 0.7599 0.3662 0.6180 0.018 Uiso calc R 1 1
C C6 0.5659(3) 0.1306(3) 0.3339(3) 0.0188(6) Uani d . 1 1
H H6A 0.5214 0.0389 0.2686 0.023 Uiso calc R 1 1
C C7 0.5522(3) 0.2461(3) 0.3163(3) 0.0195(6) Uani d . 1 1
H H7A 0.4967 0.2492 0.2365 0.023 Uiso calc R 1 1
C C8 0.7080(3) 0.0804(3) 0.5284(3) 0.0168(6) Uani d . 1 1
H H8A 0.7713 0.1356 0.6219 0.025 Uiso calc R 1 1
H H8B 0.7654 0.0220 0.4847 0.025 Uiso calc R 1 1
H H8C 0.6199 0.0232 0.5191 0.025 Uiso calc R 1 1
C C9 0.6552(3) 0.5071(3) 0.4667(3) 0.0167(6) Uani d . 1 1
H H9A 0.6495 0.5616 0.5526 0.020 Uiso calc R 1 1
H H9B 0.5712 0.5167 0.3986 0.020 Uiso calc R 1 1
C C10 0.8046(3) 0.5662(3) 0.4693(3) 0.0175(6) Uani d . 1 1
H H10A 0.8113 0.5136 0.3833 0.021 Uiso calc R 1 1
H H10B 0.8899 0.5585 0.5378 0.021 Uiso calc R 1 1
C C11 0.8133(3) 0.7191(3) 0.4988(3) 0.0199(6) Uani d . 1 1
H H11A 0.8119 0.7717 0.5869 0.024 Uiso calc R 1 1
H H11B 0.7238 0.7264 0.4335 0.024 Uiso calc R 1 1
C C12 0.9580(3) 0.7831(3) 0.4944(3) 0.0250(7) Uani d . 1 1
H H12A 0.9588 0.8790 0.5135 0.038 Uiso calc R 1 1
H H12B 0.9588 0.7325 0.4068 0.038 Uiso calc R 1 1
H H12C 1.0469 0.7778 0.5601 0.038 Uiso calc R 1 1

loop_
_atom_site_aniso_label
_atom_site_aniso_U_11
_atom_site_aniso_U_22
_atom_site_aniso_U_33
_atom_site_aniso_U_12
_atom_site_aniso_U_13
_atom_site_aniso_U_23
La1 0.00730(8) 0.00983(8) 0.01066(8) 0.00150(5) 0.00309(6) 0.00398(6)
Cl1 0.0115(3) 0.0139(3) 0.0183(3) 0.0012(2) 0.0051(3) 0.0010(3)
Cl2 0.0131(3) 0.0205(4) 0.0221(3) 0.0054(3) 0.0073(3) 0.0138(3)
Cl3 0.0089(3) 0.0143(3) 0.0129(3) 0.0018(2) 0.0032(2) 0.0029(3)
Cl4 0.0113(3) 0.0179(3) 0.0158(3) 0.0046(2) 0.0060(2) 0.0099(3)
O1 0.0107(10) 0.0165(10) 0.0292(11) 0.0036(8) 0.0068(9) 0.0143(9)
O2 0.0120(10) 0.0131(10) 0.0206(11) -0.0001(8) 0.0072(8) 0.0027(8)
N1 0.0128(11) 0.0147(12) 0.0153(11) 0.0024(9) 0.0057(9) 0.0061(10)
N2 0.0118(11) 0.0168(12) 0.0173(12) 0.0046(9) 0.0077(9) 0.0073(10)
C1 0.0278(16) 0.0136(15) 0.0324(18) 0.0036(12) 0.0152(14) 0.0059(13)
C2 0.0188(14) 0.0170(15) 0.0346(17) 0.0055(12) 0.0112(13) 0.0156(14)
C3 0.0246(16) 0.0244(17) 0.0350(19) 0.0063(13) 0.0079(14) 0.0117(15)
C4 0.041(2) 0.0298(19) 0.038(2) 0.0069(15) 0.0174(16) 0.0215(16)
C5 0.0124(13) 0.0172(14) 0.0124(13) 0.0032(11) 0.0039(10) 0.0042(11)
C6 0.0169(14) 0.0161(15) 0.0153(14) 0.0017(11) 0.0034(11) 0.0023(12)
C7 0.0173(14) 0.0205(15) 0.0132(14) 0.0036(11) 0.0013(11) 0.0045(12)
C8 0.0179(14) 0.0158(14) 0.0165(14) 0.0034(11) 0.0080(11) 0.0061(12)
C9 0.0163(14) 0.0162(14) 0.0207(15) 0.0066(11) 0.0081(11) 0.0102(12)
C10 0.0136(13) 0.0188(15) 0.0173(14) 0.0029(11) 0.0052(11) 0.0065(12)
C11 0.0174(14) 0.0189(15) 0.0231(15) 0.0046(11) 0.0066(12) 0.0101(13)
C12 0.0231(15) 0.0249(17) 0.0271(17) 0.0023(13) 0.0089(13) 0.0128(14)

loop_
_atom_type_symbol
_atom_type_description
_atom_type_scat_dispersion_real
_atom_type_scat_dispersion_imag
_atom_type_scat_source
C C 0.0033 0.0016 'International Tables Vol C Tables 4.2.6.8 and 6.1.1.4'
H H 0.0000 0.0000 'International Tables Vol C Tables 4.2.6.8 and 6.1.1.4'
N N 0.0061 0.0033 'International Tables Vol C Tables 4.2.6.8 and 6.1.1.4'
O O 0.0106 0.0060 'International Tables Vol C Tables 4.2.6.8 and 6.1.1.4'
Cl Cl 0.1484 0.1585 'International Tables Vol C Tables 4.2.6.8 and 6.1.1.4'
La La -0.2871 2.4523 'International Tables Vol C Tables 4.2.6.8 and 6.1.1.4'

loop_
_geom_angle_atom_site_label_1
_geom_angle_atom_site_label_2
_geom_angle_atom_site_label_3
_geom_angle_site_symmetry_1
_geom_angle_site_symmetry_3
_geom_angle
O1 La1 O2 . . 110.49(6)
O1 La1 Cl1 . . 83.72(5)
O2 La1 Cl1 . . 142.48(5)
O1 La1 Cl2 . . 141.74(5)
O2 La1 Cl2 . . 89.42(5)
Cl1 La1 Cl2 . . 100.30(2)
O1 La1 Cl3 . . 72.67(5)
O2 La1 Cl3 . . 70.43(5)
Cl1 La1 Cl3 . . 146.015(18)
Cl2 La1 Cl3 . . 84.745(19)
O1 La1 Cl4 . . 72.72(5)
O2 La1 Cl4 . . 70.12(5)
Cl1 La1 Cl4 . . 82.364(19)
Cl2 La1 Cl4 . . 145.479(18)
Cl3 La1 Cl4 . . 112.230(18)
O1 La1 Cl4 . 2_665 141.39(5)
O2 La1 Cl4 . 2_665 71.22(5)
Cl1 La1 Cl4 . 2_665 76.418(18)
Cl2 La1 Cl4 . 2_665 75.142(17)
Cl3 La1 Cl4 . 2_665 136.524(19)
Cl4 La1 Cl4 . 2_665 72.078(19)
O1 La1 Cl3 . 2_765 70.16(5)
O2 La1 Cl3 . 2_765 139.40(5)
Cl1 La1 Cl3 . 2_765 77.752(18)
Cl2 La1 Cl3 . 2_765 73.582(18)
Cl3 La1 Cl3 . 2_765 71.48(2)
Cl4 La1 Cl3 . 2_765 139.352(18)
Cl4 La1 Cl3 2_665 2_765 134.605(17)
La1 Cl3 La1 . 2_765 108.52(2)
La1 Cl4 La1 . 2_665 107.922(19)
C2 O1 La1 . . 130.59(16)
C2 O1 H1D . . 109(3)
La1 O1 H1D . . 118(3)
C1 O2 La1 . . 123.48(17)
C1 O2 H2B . . 108(3)
La1 O2 H2B . . 112(3)
C5 N1 C6 . . 108.2(2)
C5 N1 C8 . . 125.9(2)
C6 N1 C8 . . 125.8(2)
C5 N2 C7 . . 108.2(2)
C5 N2 C9 . . 125.7(2)
C7 N2 C9 . . 126.1(2)
O2 C1 H1A . . 109.5
O2 C1 H1B . . 109.5
H1A C1 H1B . . 109.5
O2 C1 H1C . . 109.5
H1A C1 H1C . . 109.5
H1B C1 H1C . . 109.5
O1 C2 C4 . . 108.9(2)
O1 C2 C3 . . 110.9(2)
C4 C2 C3 . . 113.2(3)
O1 C2 H2A . . 107.9
C4 C2 H2A . . 107.9
C3 C2 H2A . . 107.9
C2 C3 H3A . . 109.5
C2 C3 H3B . . 109.5
H3A C3 H3B . . 109.5
C2 C3 H3C . . 109.5
H3A C3 H3C . . 109.5
H3B C3 H3C . . 109.5
C2 C4 H4A . . 109.5
C2 C4 H4B . . 109.5
H4A C4 H4B . . 109.5
C2 C4 H4C . . 109.5
H4A C4 H4C . . 109.5
H4B C4 H4C . . 109.5
N1 C5 N2 . . 109.0(2)
N1 C5 H5A . . 125.5
N2 C5 H5A . . 125.5
C7 C6 N1 . . 107.5(2)
C7 C6 H6A . . 126.3
N1 C6 H6A . . 126.3
C6 C7 N2 . . 107.1(2)
C6 C7 H7A . . 126.5
N2 C7 H7A . . 126.5
N1 C8 H8A . . 109.5
N1 C8 H8B . . 109.5
H8A C8 H8B . . 109.5
N1 C8 H8C . . 109.5
H8A C8 H8C . . 109.5
H8B C8 H8C . . 109.5
N2 C9 C10 . . 113.7(2)
N2 C9 H9A . . 108.8
C10 C9 H9A . . 108.8
N2 C9 H9B . . 108.8
C10 C9 H9B . . 108.8
H9A C9 H9B . . 107.7
C9 C10 C11 . . 109.5(2)
C9 C10 H10A . . 109.8
C11 C10 H10A . . 109.8
C9 C10 H10B . . 109.8
C11 C10 H10B . . 109.8
H10A C10 H10B . . 108.2
C10 C11 C12 . . 112.2(2)
C10 C11 H11A . . 109.2
C12 C11 H11A . . 109.2
C10 C11 H11B . . 109.2
C12 C11 H11B . . 109.2
H11A C11 H11B . . 107.9
C11 C12 H12A . . 109.5
C11 C12 H12B . . 109.5
H12A C12 H12B . . 109.5
C11 C12 H12C . . 109.5
H12A C12 H12C . . 109.5
H12B C12 H12C . . 109.5

loop_
_geom_bond_atom_site_label_1
_geom_bond_atom_site_label_2
_geom_bond_site_symmetry_2
_geom_bond_distance
La1 O1 . 2.5102(19)
La1 O2 . 2.5348(19)
La1 Cl1 . 2.8232(6)
La1 Cl2 . 2.8378(7)
La1 Cl3 . 2.8884(6)
La1 Cl4 . 2.9119(6)
La1 Cl4 2_665 2.9841(6)
La1 Cl3 2_765 3.0021(6)
Cl3 La1 2_765 3.0021(6)
Cl4 La1 2_665 2.9841(6)
O1 C2 . 1.446(3)
O1 H1D . 0.79(4)
O2 C1 . 1.431(3)
O2 H2B . 0.75(4)
N1 C5 . 1.329(3)
N1 C6 . 1.378(3)
N1 C8 . 1.466(3)
N2 C5 . 1.332(3)
N2 C7 . 1.381(3)
N2 C9 . 1.474(3)
C1 H1A . 0.9600
C1 H1B . 0.9600
C1 H1C . 0.9600
C2 C4 . 1.500(4)
C2 C3 . 1.520(4)
C2 H2A . 0.9800
C3 H3A . 0.9600
C3 H3B . 0.9600
C3 H3C . 0.9600
C4 H4A . 0.9600
C4 H4B . 0.9600
C4 H4C . 0.9600
C5 H5A . 0.9300
C6 C7 . 1.346(4)
C6 H6A . 0.9300
C7 H7A . 0.9300
C8 H8A . 0.9600
C8 H8B . 0.9600
C8 H8C . 0.9600
C9 C10 . 1.512(4)
C9 H9A . 0.9700
C9 H9B . 0.9700
C10 C11 . 1.525(4)
C10 H10A . 0.9700
C10 H10B . 0.9700
C11 C12 . 1.533(4)
C11 H11A . 0.9700
C11 H11B . 0.9700
C12 H12A . 0.9600
C12 H12B . 0.9600
C12 H12C . 0.9600

loop_
_geom_hbond_atom_site_label_D
_geom_hbond_atom_site_label_H
_geom_hbond_atom_site_label_A
_geom_hbond_site_symmetry_A
_geom_hbond_distance_DH
_geom_hbond_distance_HA
_geom_hbond_distance_DA
_geom_hbond_angle_DHA
O1 H1D Cl2 2_765 0.79(4) 2.42(4) 3.206(2) 171(4)
O2 H2B Cl1 2_665 0.75(4) 2.39(4) 3.122(2) 166(4)
C5 H5A Cl3 2_766 0.93 2.65 3.458(3) 145.2
C8 H8A Cl3 2_766 0.96 2.67 3.565(3) 156.0

loop_
_geom_torsion_atom_site_label_1
_geom_torsion_atom_site_label_2
_geom_torsion_atom_site_label_3
_geom_torsion_atom_site_label_4
_geom_torsion_site_symmetry_1
_geom_torsion_site_symmetry_4
_geom_torsion
O1 La1 Cl3 La1 . 2_765 74.31(5)
O2 La1 Cl3 La1 . 2_765 -165.68(5)
Cl1 La1 Cl3 La1 . 2_765 26.22(4)
Cl2 La1 Cl3 La1 . 2_765 -74.42(2)
Cl4 La1 Cl3 La1 . 2_765 136.68(2)
Cl4 La1 Cl3 La1 2_665 2_765 -136.31(2)
Cl3 La1 Cl3 La1 2_765 2_765 0.0
O1 La1 Cl4 La1 . 2_665 -163.89(5)
O2 La1 Cl4 La1 . 2_665 75.95(5)
Cl1 La1 Cl4 La1 . 2_665 -78.13(2)
Cl2 La1 Cl4 La1 . 2_665 18.96(4)
Cl3 La1 Cl4 La1 . 2_665 133.77(2)
Cl4 La1 Cl4 La1 2_665 2_665 0.0
Cl3 La1 Cl4 La1 2_765 2_665 -139.14(2)
O2 La1 O1 C2 . . 119.5(2)
Cl1 La1 O1 C2 . . -24.7(2)
Cl2 La1 O1 C2 . . -123.36(19)
Cl3 La1 O1 C2 . . -179.9(2)
Cl4 La1 O1 C2 . . 59.3(2)
Cl4 La1 O1 C2 2_665 . 34.2(2)
Cl3 La1 O1 C2 2_765 . -103.9(2)
O1 La1 O2 C1 . . 136.28(19)
Cl1 La1 O2 C1 . . -116.57(19)
Cl2 La1 O2 C1 . . -10.28(19)
Cl3 La1 O2 C1 . . 74.35(19)
Cl4 La1 O2 C1 . . -161.9(2)
Cl4 La1 O2 C1 2_665 . -84.77(19)
Cl3 La1 O2 C1 2_765 . 53.2(2)
La1 O1 C2 C4 . . -139.1(2)
La1 O1 C2 C3 . . 95.8(2)
C6 N1 C5 N2 . . -0.4(3)
C8 N1 C5 N2 . . 177.5(2)
C7 N2 C5 N1 . . 0.3(3)
C9 N2 C5 N1 . . -178.9(2)
C5 N1 C6 C7 . . 0.4(3)
C8 N1 C6 C7 . . -177.5(2)
N1 C6 C7 N2 . . -0.2(3)
C5 N2 C7 C6 . . 0.0(3)
C9 N2 C7 C6 . . 179.1(2)
C5 N2 C9 C10 . . 80.0(3)
C7 N2 C9 C10 . . -99.1(3)
N2 C9 C10 C11 . . -180.0(2)
C9 C10 C11 C12 . . -176.5(2)
